data_7013582
loop_
_publ_author_name
'Helen T. Chifotides'
'Jennifer S. Hess'
'Alfredo M. Angeles-Boza'
'Jos\'e Ram\'on Gal\'an-Mascar\'os'
'Karn Sorasaenee'
'Kim R. Dunbar'

_publ_section_title
;
 Structural evidence for monodentate binding of guanine to the
 dirhodium(II,II) core in a manner akin to that of cisplatin
;
_journal_issue 23
_journal_name_full 'Dalton Trans.'
_journal_page_first 4426
_journal_page_last 4430
_journal_paper_doi 10.1039/b310209b
_journal_year 2003
_chemical_formula_moiety '[Rh2(OAc)2(bpy)(9-EtGH)(H2O)2(CH3SO4)][CH3SO4](H2O)'
_chemical_formula_sum 'C23 H35 N7 O16 Rh2 S2'
_chemical_formula_weight 935.52
_space_group_IT_number 4
_symmetry_cell_setting monoclinic
_symmetry_space_group_name_Hall 'P 2yb'
_symmetry_space_group_name_H-M 'P 1 21 1'
_atom_sites_solution_hydrogens geom
_atom_sites_solution_primary direct
_atom_sites_solution_secondary difmap
_audit_creation_method SHELXL-97
_cell_angle_alpha 90.00
_cell_angle_beta 91.68(3)
_cell_angle_gamma 90.00
_cell_formula_units_Z 2
_cell_length_a 7.9053(16)
_cell_length_b 18.003(4)
_cell_length_c 11.724(2)
_cell_measurement_temperature 103(2)
_cell_volume 1667.8(6)
_computing_cell_refinement 'SAINT (Bruker, 2001)'
_computing_data_collection 'SMART (Bruker, 2000)'
_computing_data_reduction 'SAINT (Bruker, 2001)'
_computing_structure_refinement 'SHELXL-97 (Sheldrick, 1997)'
_computing_structure_solution 'SIR97 (Giacovazzo et al, 1997)'
_diffrn_ambient_temperature 103(2)
_diffrn_measured_fraction_theta_full 0.989
_diffrn_measured_fraction_theta_max 0.989
_diffrn_measurement_device_type 'SMART CCD'
_diffrn_measurement_method '\w scans'
_diffrn_radiation_monochromator graphite
_diffrn_radiation_source 'fine-focus sealed tube'
_diffrn_radiation_type MoK\a
_diffrn_radiation_wavelength 0.71073
_diffrn_reflns_av_R_equivalents 0.0425
_diffrn_reflns_av_sigmaI/netI 0.0765
_diffrn_reflns_limit_h_max 10
_diffrn_reflns_limit_h_min -10
_diffrn_reflns_limit_k_max 23
_diffrn_reflns_limit_k_min -23
_diffrn_reflns_limit_l_max 15
_diffrn_reflns_limit_l_min -15
_diffrn_reflns_number 14064
_diffrn_reflns_theta_full 27.57
_diffrn_reflns_theta_max 27.57
_diffrn_reflns_theta_min 1.74
_exptl_absorpt_coefficient_mu 1.198
_exptl_absorpt_correction_T_max 0.8223
_exptl_absorpt_correction_T_min 0.6862
_exptl_absorpt_correction_type multi-scan
_exptl_absorpt_process_details 'SADABS (Bruker, 2000)'
_exptl_crystal_colour green
_exptl_crystal_density_diffrn 1.863
_exptl_crystal_density_method 'not measured'
_exptl_crystal_F_000 944
_exptl_crystal_size_max 0.34
_exptl_crystal_size_mid 0.24
_exptl_crystal_size_min 0.17
_refine_diff_density_max 1.261
_refine_diff_density_min -0.844
_refine_diff_density_rms 0.128
_refine_ls_abs_structure_details 'Flack H D (1983), Acta Cryst. A39, 876-881'
_refine_ls_abs_structure_Flack 0.03(3)
_refine_ls_extinction_method none
_refine_ls_goodness_of_fit_ref 1.011
_refine_ls_hydrogen_treatment mixed
_refine_ls_matrix_type full
_refine_ls_number_parameters 480
_refine_ls_number_reflns 7347
_refine_ls_number_restraints 10
_refine_ls_restrained_S_all 1.011
_refine_ls_R_factor_all 0.0551
_refine_ls_R_factor_gt 0.0437
_refine_ls_shift/su_max 0.055
_refine_ls_shift/su_mean 0.002
_refine_ls_structure_factor_coef Fsqd
_refine_ls_weighting_details 'calc w=1/[\s^2^(Fo^2^)+(0.0308P)^2^+0.0000P] where P=(Fo^2^+2Fc^2^)/3'
_refine_ls_weighting_scheme calc
_refine_ls_wR_factor_gt 0.0769
_refine_ls_wR_factor_ref 0.0801
_reflns_number_gt 6394
_reflns_number_total 7347
_reflns_threshold_expression >2sigma(I)
_cod_data_source_file b310209b.txt
_cod_data_source_block compound_1
_cod_depositor_comments
;
The following automatic conversions were performed:
'_exptl_absorpt_correction_type' value 'multiscan' changed to 'multi-scan'
according to '/home/saulius/struct/CIF-dictionaries/cif_core.dic'
dictionary named 'cif_core.dic' version 2.4.1 from 2010-06-29.

Automatic conversion script
Id: cif_fix_enum 1527 2010-12-29 10:47:43Z saulius 
;
_cod_original_sg_symbol_H-M P21
_cod_database_code 7013582

loop_
_symmetry_equiv_pos_as_xyz
'x, y, z'
'-x, y+1/2, -z'

loop_
_atom_site_label
_atom_site_type_symbol
_atom_site_fract_x
_atom_site_fract_y
_atom_site_fract_z
_atom_site_U_iso_or_equiv
_atom_site_adp_type
_atom_site_occupancy
_atom_site_symmetry_multiplicity
_atom_site_calc_flag
_atom_site_refinement_flags
_atom_site_disorder_assembly
_atom_site_disorder_group
Rh1 Rh 0.61709(5) 0.77347(2) 0.86246(3) 0.01095(10) Uani 1 1 d . . .
Rh2 Rh 0.50491(5) 0.87804(2) 0.98015(3) 0.01069(10) Uani 1 1 d . . .
S1 S 0.8301(2) 1.04328(9) 1.57065(14) 0.0232(3) Uani 1 1 d . . .
S2 S 0.26344(18) 0.98981(8) 1.15075(12) 0.0149(3) Uani 1 1 d . . .
O1 O 0.7238(5) 0.9310(2) 0.9501(3) 0.0146(9) Uani 1 1 d . . .
O2 O 0.8272(5) 0.8386(2) 0.8442(3) 0.0153(9) Uani 1 1 d . . .
O3 O 0.4126(5) 0.9205(2) 0.8298(3) 0.0156(9) Uani 1 1 d . . .
O4 O 0.5161(5) 0.8277(2) 0.7240(3) 0.0159(9) Uani 1 1 d . . .
O5 O 0.4000(5) 0.9846(2) 1.0701(3) 0.0150(9) Uani 1 1 d . . .
O6 O 0.3056(5) 0.7312(2) 1.1549(3) 0.0141(8) Uani 1 1 d . . .
O7 O 0.1241(5) 0.9385(2) 1.1256(4) 0.0190(9) Uani 1 1 d . . .
O8 O 0.2088(5) 1.0654(2) 1.1677(4) 0.0209(9) Uani 1 1 d . . .
O9 O 0.3364(5) 0.9600(2) 1.2701(3) 0.0214(9) Uani 1 1 d . . .
O10 O 1.0262(5) 1.0319(2) 1.5464(4) 0.0256(10) Uani 1 1 d . . .
O11 O 0.8246(6) 1.0980(3) 1.6613(4) 0.0316(11) Uani 1 1 d . . .
O12 O 0.7794(7) 0.9703(3) 1.6026(4) 0.0393(13) Uani 1 1 d . . .
O13 O 0.7522(6) 1.0704(3) 1.4644(4) 0.0374(12) Uani 1 1 d . . .
O1W O 0.2694(5) 0.8307(2) 1.0002(3) 0.0130(9) Uani 1 1 d D . .
O2W O 0.7132(5) 0.6948(2) 0.7303(4) 0.0157(9) Uani 1 1 d D . .
O3W O 0.8990(5) 0.7867(2) 0.6132(4) 0.0256(10) Uani 1 1 d D . .
N1 N 0.4110(6) 0.7136(3) 1.3346(4) 0.0147(10) Uani 1 1 d . . .
H1 H 0.3316 0.6801 1.3441 0.018 Uiso 1 1 calc R . .
N1A N 0.7059(6) 0.7121(2) 0.9934(4) 0.0093(10) Uani 1 1 d . . .
N1A' N 0.4219(6) 0.7035(3) 0.8785(4) 0.0132(10) Uani 1 1 d . . .
N2 N 0.4900(6) 0.6904(3) 1.5218(4) 0.0218(12) Uani 1 1 d . . .
H2'B H 0.5549 0.6978 1.5830 0.026 Uiso 1 1 calc R . .
H2B H 0.4050 0.6590 1.5241 0.026 Uiso 1 1 calc R . .
N3 N 0.6488(5) 0.7744(3) 1.4218(4) 0.0163(9) Uani 1 1 d . . .
N7 N 0.6036(6) 0.8472(3) 1.1361(4) 0.0121(11) Uani 1 1 d . . .
N9 N 0.7755(6) 0.8593(2) 1.2899(4) 0.0147(11) Uani 1 1 d . . .
C1A C 0.8603(7) 0.7196(3) 1.0465(5) 0.0143(12) Uani 1 1 d . . .
H1A H 0.9349 0.7570 1.0206 0.017 Uiso 1 1 calc R . .
C1A' C 0.2826(7) 0.7024(3) 0.8100(5) 0.0202(13) Uani 1 1 d . . .
H1A' H 0.2689 0.7396 0.7529 0.024 Uiso 1 1 calc R . .
C2 C 0.5204(7) 0.7268(3) 1.4257(5) 0.0149(12) Uani 1 1 d . . .
C2A C 0.9124(7) 0.6752(3) 1.1361(5) 0.0187(13) Uani 1 1 d . . .
H2A H 1.0201 0.6820 1.1726 0.022 Uiso 1 1 calc R . .
C2A' C 0.1604(8) 0.6496(3) 0.8199(6) 0.0241(15) Uani 1 1 d . . .
H2A' H 0.0643 0.6494 0.7693 0.029 Uiso 1 1 calc R . .
C3A C 0.8032(8) 0.6201(3) 1.1717(5) 0.0184(13) Uani 1 1 d . . .
H3A H 0.8363 0.5887 1.2335 0.022 Uiso 1 1 calc R . .
C3A' C 0.1780(8) 0.5960(3) 0.9050(5) 0.0216(14) Uani 1 1 d . . .
H3A' H 0.0938 0.5590 0.9140 0.026 Uiso 1 1 calc R . .
C4 C 0.6569(7) 0.8079(3) 1.3182(5) 0.0132(12) Uani 1 1 d . . .
C4A C 0.6472(7) 0.6106(3) 1.1182(5) 0.0138(12) Uani 1 1 d . . .
H4A H 0.5725 0.5728 1.1425 0.017 Uiso 1 1 calc R . .
C4A' C 0.3213(7) 0.5977(3) 0.9765(5) 0.0168(12) Uani 1 1 d . . .
H4A' H 0.3365 0.5621 1.0356 0.020 Uiso 1 1 calc R . .
C5 C 0.5491(7) 0.7999(3) 1.2235(5) 0.0137(12) Uani 1 1 d . . .
C5A C 0.6012(7) 0.6572(3) 1.0282(5) 0.0164(13) Uani 1 1 d . . .
C5A' C 0.4404(7) 0.6518(3) 0.9603(4) 0.0089(11) Uani 1 1 d . . .
C6 C 0.4147(7) 0.7481(3) 1.2298(5) 0.0152(12) Uani 1 1 d . . .
C8 C 0.7391(6) 0.8801(4) 1.1810(4) 0.0145(10) Uani 1 1 d . . .
H8 H 0.8049 0.9150 1.1407 0.017 Uiso 1 1 calc R . .
C9 C 0.9220(7) 0.8846(3) 1.3607(4) 0.0179(12) Uani 1 1 d . . .
H9A H 0.8862 0.8925 1.4400 0.021 Uiso 1 1 calc R . .
H9B H 0.9631 0.9326 1.3311 0.021 Uiso 1 1 calc R . .
C10 C 1.0648(8) 0.8282(4) 1.3605(5) 0.0241(15) Uani 1 1 d . . .
H10A H 1.0988 0.8195 1.2819 0.036 Uiso 1 1 calc R . .
H10B H 1.0261 0.7814 1.3936 0.036 Uiso 1 1 calc R . .
H10C H 1.1615 0.8472 1.4057 0.036 Uiso 1 1 calc R . .
C11 C 0.8353(7) 0.9032(3) 0.8841(5) 0.0142(12) Uani 1 1 d . . .
C12 C 0.9820(7) 0.9508(3) 0.8551(5) 0.0210(13) Uani 1 1 d . . .
H12A H 0.9554 0.9783 0.7847 0.032 Uiso 1 1 calc R . .
H12B H 1.0816 0.9195 0.8441 0.032 Uiso 1 1 calc R . .
H12C H 1.0057 0.9859 0.9174 0.032 Uiso 1 1 calc R . .
C13 C 0.4379(7) 0.8889(3) 0.7356(5) 0.0188(13) Uani 1 1 d . . .
C14 C 0.3705(8) 0.9261(4) 0.6284(5) 0.0254(15) Uani 1 1 d . . .
H14A H 0.4033 0.8972 0.5617 0.038 Uiso 1 1 calc R . .
H14B H 0.4176 0.9763 0.6235 0.038 Uiso 1 1 calc R . .
H14C H 0.2468 0.9290 0.6302 0.038 Uiso 1 1 calc R . .
C15 C 0.4784(8) 1.0021(4) 1.3203(5) 0.0276(15) Uani 1 1 d . . .
H15A H 0.4392 1.0514 1.3429 0.041 Uiso 1 1 calc R . .
H15B H 0.5670 1.0073 1.2640 0.041 Uiso 1 1 calc R . .
H15C H 0.5242 0.9758 1.3875 0.041 Uiso 1 1 calc R . .
C16 C 1.1089(10) 1.0940(4) 1.5006(7) 0.048(2) Uani 1 1 d . . .
H16A H 1.0831 1.1382 1.5455 0.072 Uiso 1 1 calc R . .
H16B H 1.0698 1.1015 1.4213 0.072 Uiso 1 1 calc R . .
H16C H 1.2314 1.0854 1.5030 0.072 Uiso 1 1 calc R . .
H1WA H 0.296(7) 0.7882(19) 1.048(4) 0.017(17) Uiso 1 1 d D . .
H1WB H 0.198(7) 0.865(3) 1.039(4) 0.05(2) Uiso 1 1 d D . .
H2WA H 0.812(7) 0.719(4) 0.700(9) 0.13(4) Uiso 1 1 d D . .
H2WB H 0.740(8) 0.6474(19) 0.762(5) 0.03(2) Uiso 1 1 d D . .
H3WA H 0.877(9) 0.830(3) 0.658(4) 0.06(3) Uiso 1 1 d D . .
H3WB H 0.832(6) 0.787(3) 0.544(3) 0.010(15) Uiso 1 1 d D . .

loop_
_atom_site_aniso_label
_atom_site_aniso_U_11
_atom_site_aniso_U_22
_atom_site_aniso_U_33
_atom_site_aniso_U_23
_atom_site_aniso_U_13
_atom_site_aniso_U_12
Rh1 0.0101(2) 0.0109(2) 0.0118(2) 0.00075(19) -0.00048(16) 0.0001(2)
Rh2 0.0094(2) 0.0106(2) 0.0121(2) 0.0020(2) 0.00063(16) 0.0005(2)
S1 0.0170(8) 0.0269(9) 0.0256(8) -0.0100(7) -0.0032(6) 0.0055(7)
S2 0.0145(8) 0.0131(7) 0.0172(7) -0.0002(6) 0.0029(6) 0.0002(6)
O1 0.014(2) 0.0089(19) 0.021(2) 0.0034(16) 0.0008(17) -0.0007(16)
O2 0.014(2) 0.009(2) 0.023(2) 0.0015(18) 0.0001(18) -0.0010(16)
O3 0.016(2) 0.020(2) 0.011(2) 0.0021(17) 0.0018(16) 0.0028(18)
O4 0.019(2) 0.017(2) 0.012(2) 0.0017(17) -0.0009(17) -0.0014(17)
O5 0.013(2) 0.013(2) 0.020(2) 0.0031(17) 0.0050(16) -0.0004(18)
O6 0.014(2) 0.012(2) 0.016(2) -0.0014(16) -0.0035(16) -0.0050(17)
O7 0.012(2) 0.018(2) 0.027(2) -0.0043(18) 0.0005(17) 0.0016(17)
O8 0.020(2) 0.012(2) 0.030(2) -0.0032(18) -0.0027(19) 0.0049(17)
O9 0.024(2) 0.021(2) 0.019(2) 0.0040(18) 0.0006(18) -0.0042(18)
O10 0.017(3) 0.025(2) 0.034(3) -0.001(2) 0.0012(19) 0.0033(18)
O11 0.025(3) 0.044(3) 0.026(3) -0.013(2) -0.004(2) 0.012(2)
O12 0.043(3) 0.035(3) 0.040(3) -0.005(2) 0.011(2) -0.008(2)
O13 0.038(3) 0.046(3) 0.027(3) -0.011(2) -0.011(2) 0.020(2)
O1W 0.009(2) 0.014(2) 0.016(2) 0.0004(17) 0.0005(16) 0.0030(16)
O2W 0.016(2) 0.011(2) 0.020(2) 0.0032(17) -0.0009(17) 0.0046(17)
O3W 0.027(2) 0.026(3) 0.023(2) -0.001(2) 0.0036(19) -0.001(2)
N1 0.012(2) 0.015(3) 0.017(3) 0.003(2) -0.0035(19) -0.004(2)
N1A 0.010(2) 0.005(2) 0.013(2) -0.0008(19) -0.0011(19) -0.0043(18)
N1A' 0.013(2) 0.011(2) 0.015(3) -0.001(2) 0.0025(19) -0.0006(19)
N2 0.025(3) 0.026(3) 0.014(3) 0.008(2) -0.004(2) -0.014(2)
N3 0.018(2) 0.016(2) 0.015(2) 0.004(2) -0.0024(18) 0.002(2)
N7 0.014(3) 0.009(2) 0.014(3) 0.0001(19) 0.000(2) 0.004(2)
N9 0.017(3) 0.013(3) 0.014(2) -0.0016(19) 0.0001(19) -0.0031(19)
C1A 0.011(3) 0.014(3) 0.018(3) 0.000(2) 0.001(2) 0.000(2)
C1A' 0.018(3) 0.024(3) 0.019(3) -0.005(3) 0.001(2) 0.001(3)
C2 0.013(3) 0.014(3) 0.018(3) 0.001(2) -0.005(2) 0.007(2)
C2A 0.017(3) 0.022(3) 0.017(3) -0.004(3) -0.005(2) 0.000(2)
C2A' 0.011(3) 0.030(4) 0.031(4) -0.008(3) -0.005(3) 0.002(3)
C3A 0.026(3) 0.016(3) 0.012(3) -0.003(2) -0.004(3) 0.007(3)
C3A' 0.021(3) 0.010(3) 0.034(4) -0.003(3) 0.003(3) -0.004(2)
C4 0.010(3) 0.011(3) 0.019(3) -0.001(2) 0.004(2) 0.003(2)
C4A 0.021(3) 0.010(3) 0.011(3) -0.005(2) 0.009(2) -0.002(2)
C4A' 0.017(3) 0.016(3) 0.017(3) -0.002(2) 0.001(2) 0.002(2)
C5 0.011(3) 0.012(3) 0.018(3) -0.001(2) 0.003(2) 0.002(2)
C5A 0.011(3) 0.023(3) 0.015(3) -0.007(3) 0.002(2) 0.002(2)
C5A' 0.010(3) 0.009(3) 0.008(3) -0.003(2) 0.001(2) -0.004(2)
C6 0.014(3) 0.014(3) 0.018(3) 0.000(2) 0.003(2) 0.000(2)
C8 0.014(3) 0.012(3) 0.017(3) 0.000(3) 0.003(2) 0.003(3)
C9 0.023(3) 0.019(3) 0.012(3) 0.001(3) 0.000(2) -0.003(3)
C10 0.025(4) 0.032(4) 0.015(3) -0.001(3) -0.002(3) -0.001(3)
C11 0.017(3) 0.013(3) 0.013(3) 0.009(2) 0.000(2) 0.003(2)
C12 0.013(3) 0.024(3) 0.026(3) 0.001(3) 0.009(2) -0.004(2)
C13 0.018(3) 0.023(4) 0.015(3) 0.003(3) 0.002(2) -0.007(3)
C14 0.032(4) 0.028(4) 0.016(3) 0.000(3) 0.005(3) 0.004(3)
C15 0.028(4) 0.029(4) 0.026(3) -0.007(3) -0.003(3) 0.003(3)
C16 0.045(5) 0.048(5) 0.050(5) 0.023(4) 0.006(4) -0.014(4)

loop_
_atom_type_symbol
_atom_type_description
_atom_type_scat_dispersion_real
_atom_type_scat_dispersion_imag
_atom_type_scat_source
C C 0.0033 0.0016 'International Tables Vol C Tables 4.2.6.8 and 6.1.1.4'
H H 0.0000 0.0000 'International Tables Vol C Tables 4.2.6.8 and 6.1.1.4'
N N 0.0061 0.0033 'International Tables Vol C Tables 4.2.6.8 and 6.1.1.4'
O O 0.0106 0.0060 'International Tables Vol C Tables 4.2.6.8 and 6.1.1.4'
S S 0.1246 0.1234 'International Tables Vol C Tables 4.2.6.8 and 6.1.1.4'
Rh Rh -1.1178 0.9187 'International Tables Vol C Tables 4.2.6.8 and 6.1.1.4'

loop_
_geom_angle_atom_site_label_1
_geom_angle_atom_site_label_2
_geom_angle_atom_site_label_3
_geom_angle
_geom_angle_site_symmetry_1
_geom_angle_site_symmetry_3
_geom_angle_publ_flag
N1A Rh1 N1A' 80.50(19) . . ?
N1A Rh1 O4 174.95(17) . . ?
N1A' Rh1 O4 95.23(17) . . ?
N1A Rh1 O2 97.39(17) . . ?
N1A' Rh1 O2 175.96(18) . . ?
O4 Rh1 O2 86.71(16) . . ?
N1A Rh1 O2W 93.62(17) . . ?
N1A' Rh1 O2W 86.85(17) . . ?
O4 Rh1 O2W 83.42(15) . . ?
O2 Rh1 O2W 89.85(16) . . ?
N1A Rh1 Rh2 96.53(13) . . ?
N1A' Rh1 Rh2 97.74(13) . . ?
O4 Rh1 Rh2 86.67(11) . . ?
O2 Rh1 Rh2 85.91(12) . . ?
O2W Rh1 Rh2 169.43(10) . . ?
O1 Rh2 O3 87.63(16) . . ?
O1 Rh2 N7 88.73(18) . . ?
O3 Rh2 N7 173.67(19) . . ?
O1 Rh2 O1W 174.54(16) . . ?
O3 Rh2 O1W 87.25(16) . . ?
N7 Rh2 O1W 96.19(17) . . ?
O1 Rh2 O5 90.48(15) . . ?
O3 Rh2 O5 87.68(15) . . ?
N7 Rh2 O5 87.17(16) . . ?
O1W Rh2 O5 87.41(14) . . ?
O1 Rh2 Rh1 86.55(11) . . ?
O3 Rh2 Rh1 85.95(12) . . ?
N7 Rh2 Rh1 99.00(13) . . ?
O1W Rh2 Rh1 94.99(11) . . ?
O5 Rh2 Rh1 173.08(9) . . ?
O12 S1 O11 114.7(3) . . ?
O12 S1 O13 114.7(3) . . ?
O11 S1 O13 112.2(3) . . ?
O12 S1 O10 102.1(3) . . ?
O11 S1 O10 105.5(3) . . ?
O13 S1 O10 106.2(3) . . ?
O8 S2 O5 112.3(3) . . ?
O8 S2 O7 113.4(2) . . ?
O5 S2 O7 113.3(2) . . ?
O8 S2 O9 107.4(2) . . ?
O5 S2 O9 107.0(2) . . ?
O7 S2 O9 102.5(2) . . ?
C11 O1 Rh2 121.7(4) . . ?
C11 O2 Rh1 121.6(4) . . ?
C13 O3 Rh2 121.7(4) . . ?
C13 O4 Rh1 120.7(3) . . ?
S2 O5 Rh2 128.4(2) . . ?
C15 O9 S2 115.6(4) . . ?
C16 O10 S1 115.4(5) . . ?
Rh2 O1W H1WA 102(3) . . ?
Rh2 O1W H1WB 109(4) . . ?
H1WA O1W H1WB 111(3) . . ?
Rh1 O2W H2WA 105(6) . . ?
Rh1 O2W H2WB 112(4) . . ?
H2WA O2W H2WB 112(3) . . ?
H3WA O3W H3WB 111(3) . . ?
C2 N1 C6 125.8(5) . . ?
C2 N1 H1 117.1 . . ?
C6 N1 H1 117.1 . . ?
C5A N1A C1A 118.7(5) . . ?
C5A N1A Rh1 115.4(4) . . ?
C1A N1A Rh1 125.9(4) . . ?
C5A' N1A' C1A' 119.2(5) . . ?
C5A' N1A' Rh1 115.8(4) . . ?
C1A' N1A' Rh1 124.9(4) . . ?
C2 N2 H2'B 120.0 . . ?
C2 N2 H2B 120.0 . . ?
H2'B N2 H2B 120.0 . . ?
C2 N3 C4 111.9(5) . . ?
C8 N7 C5 104.0(5) . . ?
C8 N7 Rh2 121.3(4) . . ?
C5 N7 Rh2 134.3(4) . . ?
C8 N9 C4 106.7(5) . . ?
C8 N9 C9 125.9(5) . . ?
C4 N9 C9 127.2(5) . . ?
N1A C1A C2A 122.5(5) . . ?
N1A C1A H1A 118.8 . . ?
C2A C1A H1A 118.8 . . ?
N1A' C1A' C2A' 122.0(6) . . ?
N1A' C1A' H1A' 119.0 . . ?
C2A' C1A' H1A' 119.0 . . ?
N3 C2 N2 120.2(5) . . ?
N3 C2 N1 123.2(5) . . ?
N2 C2 N1 116.6(5) . . ?
C1A C2A C3A 118.1(5) . . ?
C1A C2A H2A 120.9 . . ?
C3A C2A H2A 120.9 . . ?
C1A' C2A' C3A' 119.3(6) . . ?
C1A' C2A' H2A' 120.4 . . ?
C3A' C2A' H2A' 120.4 . . ?
C4A C3A C2A 120.6(5) . . ?
C4A C3A H3A 119.7 . . ?
C2A C3A H3A 119.7 . . ?
C4A' C3A' C2A' 118.6(6) . . ?
C4A' C3A' H3A' 120.7 . . ?
C2A' C3A' H3A' 120.7 . . ?
N3 C4 N9 124.6(5) . . ?
N3 C4 C5 128.7(5) . . ?
N9 C4 C5 106.7(5) . . ?
C3A C4A C5A 118.8(5) . . ?
C3A C4A H4A 120.6 . . ?
C5A C4A H4A 120.6 . . ?
C5A' C4A' C3A' 118.9(5) . . ?
C5A' C4A' H4A' 120.6 . . ?
C3A' C4A' H4A' 120.6 . . ?
C4 C5 N7 109.0(5) . . ?
C4 C5 C6 118.1(5) . . ?
N7 C5 C6 132.9(5) . . ?
N1A C5A C4A 121.3(5) . . ?
N1A C5A C5A' 113.9(5) . . ?
C4A C5A C5A' 124.7(5) . . ?
N1A' C5A' C4A' 122.0(5) . . ?
N1A' C5A' C5A 114.4(5) . . ?
C4A' C5A' C5A 123.6(5) . . ?
O6 C6 N1 118.9(5) . . ?
O6 C6 C5 128.8(5) . . ?
N1 C6 C5 112.3(5) . . ?
N7 C8 N9 113.6(5) . . ?
N7 C8 H8 123.2 . . ?
N9 C8 H8 123.2 . . ?
N9 C9 C10 111.3(5) . . ?
N9 C9 H9A 109.4 . . ?
C10 C9 H9A 109.4 . . ?
N9 C9 H9B 109.4 . . ?
C10 C9 H9B 109.4 . . ?
H9A C9 H9B 108.0 . . ?
C9 C10 H10A 109.5 . . ?
C9 C10 H10B 109.5 . . ?
H10A C10 H10B 109.5 . . ?
C9 C10 H10C 109.5 . . ?
H10A C10 H10C 109.5 . . ?
H10B C10 H10C 109.5 . . ?
O2 C11 O1 123.7(5) . . ?
O2 C11 C12 118.7(5) . . ?
O1 C11 C12 117.6(5) . . ?
C11 C12 H12A 109.5 . . ?
C11 C12 H12B 109.5 . . ?
H12A C12 H12B 109.5 . . ?
C11 C12 H12C 109.5 . . ?
H12A C12 H12C 109.5 . . ?
H12B C12 H12C 109.5 . . ?
O3 C13 O4 125.0(5) . . ?
O3 C13 C14 117.8(5) . . ?
O4 C13 C14 117.2(5) . . ?
C13 C14 H14A 109.5 . . ?
C13 C14 H14B 109.5 . . ?
H14A C14 H14B 109.5 . . ?
C13 C14 H14C 109.5 . . ?
H14A C14 H14C 109.5 . . ?
H14B C14 H14C 109.5 . . ?
O9 C15 H15A 109.5 . . ?
O9 C15 H15B 109.5 . . ?
H15A C15 H15B 109.5 . . ?
O9 C15 H15C 109.5 . . ?
H15A C15 H15C 109.5 . . ?
H15B C15 H15C 109.5 . . ?
O10 C16 H16A 109.5 . . ?
O10 C16 H16B 109.5 . . ?
H16A C16 H16B 109.5 . . ?
O10 C16 H16C 109.5 . . ?
H16A C16 H16C 109.5 . . ?
H16B C16 H16C 109.5 . . ?

loop_
_geom_bond_atom_site_label_1
_geom_bond_atom_site_label_2
_geom_bond_distance
_geom_bond_site_symmetry_2
_geom_bond_publ_flag
Rh1 N1A 2.001(5) . ?
Rh1 N1A' 2.005(5) . ?
Rh1 O4 2.038(4) . ?
Rh1 O2 2.050(4) . ?
Rh1 O2W 2.248(4) . ?
Rh1 Rh2 2.5112(7) . ?
Rh2 O1 2.015(4) . ?
Rh2 O3 2.037(4) . ?
Rh2 N7 2.043(5) . ?
Rh2 O1W 2.067(4) . ?
Rh2 O5 2.351(4) . ?
S1 O12 1.427(5) . ?
S1 O11 1.451(5) . ?
S1 O13 1.457(5) . ?
S1 O10 1.598(5) . ?
S2 O8 1.443(4) . ?
S2 O5 1.459(4) . ?
S2 O7 1.461(4) . ?
S2 O9 1.591(4) . ?
O1 C11 1.291(7) . ?
O2 C11 1.254(7) . ?
O3 C13 1.264(7) . ?
O4 C13 1.271(7) . ?
O6 C6 1.251(6) . ?
O9 C15 1.464(7) . ?
O10 C16 1.410(8) . ?
O1W H1WA 0.969(19) . ?
O1W H1WB 0.959(19) . ?
O2W H2WA 0.97(2) . ?
O2W H2WB 0.952(19) . ?
O3W H3WA 0.964(19) . ?
O3W H3WB 0.954(19) . ?
N1 C2 1.375(7) . ?
N1 C6 1.378(7) . ?
N1 H1 0.8800 . ?
N1A C5A 1.359(7) . ?
N1A C1A 1.361(7) . ?
N1A' C5A' 1.340(7) . ?
N1A' C1A' 1.344(7) . ?
N2 C2 1.332(7) . ?
N2 H2'B 0.8800 . ?
N2 H2B 0.8800 . ?
N3 C2 1.330(7) . ?
N3 C4 1.359(7) . ?
N7 C8 1.320(7) . ?
N7 C5 1.410(7) . ?
N9 C8 1.353(7) . ?
N9 C4 1.365(7) . ?
N9 C9 1.477(7) . ?
C1A C2A 1.374(8) . ?
C1A H1A 0.9500 . ?
C1A' C2A' 1.362(9) . ?
C1A' H1A' 0.9500 . ?
C2A C3A 1.387(9) . ?
C2A H2A 0.9500 . ?
C2A' C3A' 1.393(8) . ?
C2A' H2A' 0.9500 . ?
C3A C4A 1.378(8) . ?
C3A H3A 0.9500 . ?
C3A' C4A' 1.390(8) . ?
C3A' H3A' 0.9500 . ?
C4 C5 1.387(8) . ?
C4A C5A 1.389(8) . ?
C4A H4A 0.9500 . ?
C4A' C5A' 1.372(8) . ?
C4A' H4A' 0.9500 . ?
C5 C6 1.416(8) . ?
C5A C5A' 1.483(8) . ?
C8 H8 0.9500 . ?
C9 C10 1.518(8) . ?
C9 H9A 0.9900 . ?
C9 H9B 0.9900 . ?
C10 H10A 0.9800 . ?
C10 H10B 0.9800 . ?
C10 H10C 0.9800 . ?
C11 C12 1.490(8) . ?
C12 H12A 0.9800 . ?
C12 H12B 0.9800 . ?
C12 H12C 0.9800 . ?
C13 C14 1.508(8) . ?
C14 H14A 0.9800 . ?
C14 H14B 0.9800 . ?
C14 H14C 0.9800 . ?
C15 H15A 0.9800 . ?
C15 H15B 0.9800 . ?
C15 H15C 0.9800 . ?
C16 H16A 0.9800 . ?
C16 H16B 0.9800 . ?
C16 H16C 0.9800 . ?

loop_
_geom_hbond_atom_site_label_D
_geom_hbond_atom_site_label_H
_geom_hbond_atom_site_label_A
_geom_hbond_distance_DH
_geom_hbond_distance_HA
_geom_hbond_distance_DA
_geom_hbond_angle_DHA
_geom_hbond_site_symmetry_A
N2 H2'B O2W 0.88 2.10 2.974(6) 169.8 1_556
N2 H2B O13 0.88 2.03 2.894(7) 168.0 2_648
O2W H2WA O3W 0.97(2) 1.75(4) 2.626(6) 149(7) .
O2W H2WB O8 0.952(19) 1.73(2) 2.683(5) 175(6) 2_647
O3W H3WB N3 0.954(19) 2.02(2) 2.957(6) 166(5) 1_554
O3W H3WA O2 0.964(19) 2.23(5) 2.936(6) 129(5) .
O1W H1WB O7 0.959(19) 1.78(3) 2.711(6) 163(6) .
O1W H1WA O6 0.969(19) 1.62(3) 2.560(5) 163(4) .

loop_
_geom_torsion_atom_site_label_1
_geom_torsion_atom_site_label_2
_geom_torsion_atom_site_label_3
_geom_torsion_atom_site_label_4
_geom_torsion
_geom_torsion_site_symmetry_1
_geom_torsion_site_symmetry_2
_geom_torsion_site_symmetry_3
_geom_torsion_site_symmetry_4
_geom_torsion_publ_flag
N1A Rh1 Rh2 O1 96.86(17) . . . . ?
N1A' Rh1 Rh2 O1 178.11(19) . . . . ?
O4 Rh1 Rh2 O1 -87.06(16) . . . . ?
O2 Rh1 Rh2 O1 -0.13(16) . . . . ?
O2W Rh1 Rh2 O1 -66.7(6) . . . . ?
N1A Rh1 Rh2 O3 -175.27(19) . . . . ?
N1A' Rh1 Rh2 O3 -94.02(18) . . . . ?
O4 Rh1 Rh2 O3 0.81(16) . . . . ?
O2 Rh1 Rh2 O3 87.74(16) . . . . ?
O2W Rh1 Rh2 O3 21.2(6) . . . . ?
N1A Rh1 Rh2 N7 8.70(19) . . . . ?
N1A' Rh1 Rh2 N7 89.9(2) . . . . ?
O4 Rh1 Rh2 N7 -175.22(19) . . . . ?
O2 Rh1 Rh2 N7 -88.29(18) . . . . ?
O2W Rh1 Rh2 N7 -154.8(6) . . . . ?
N1A Rh1 Rh2 O1W -88.39(17) . . . . ?
N1A' Rh1 Rh2 O1W -7.14(17) . . . . ?
O4 Rh1 Rh2 O1W 87.69(16) . . . . ?
O2 Rh1 Rh2 O1W 174.62(17) . . . . ?
O2W Rh1 Rh2 O1W 108.1(6) . . . . ?
N1A Rh1 Rh2 O5 161.5(8) . . . . ?
N1A' Rh1 Rh2 O5 -117.2(8) . . . . ?
O4 Rh1 Rh2 O5 -22.4(8) . . . . ?
O2 Rh1 Rh2 O5 64.6(8) . . . . ?
O2W Rh1 Rh2 O5 -2.0(10) . . . . ?
O3 Rh2 O1 C11 -82.1(4) . . . . ?
N7 Rh2 O1 C11 103.1(4) . . . . ?
O1W Rh2 O1 C11 -102.5(18) . . . . ?
O5 Rh2 O1 C11 -169.7(4) . . . . ?
Rh1 Rh2 O1 C11 4.0(4) . . . . ?
N1A Rh1 O2 C11 -99.9(4) . . . . ?
N1A' Rh1 O2 C11 -158(2) . . . . ?
O4 Rh1 O2 C11 83.1(4) . . . . ?
O2W Rh1 O2 C11 166.5(4) . . . . ?
Rh2 Rh1 O2 C11 -3.8(4) . . . . ?
O1 Rh2 O3 C13 84.8(4) . . . . ?
N7 Rh2 O3 C13 139.8(16) . . . . ?
O1W Rh2 O3 C13 -97.1(4) . . . . ?
O5 Rh2 O3 C13 175.4(4) . . . . ?
Rh1 Rh2 O3 C13 -1.9(4) . . . . ?
N1A Rh1 O4 C13 129(2) . . . . ?
N1A' Rh1 O4 C13 97.4(4) . . . . ?
O2 Rh1 O4 C13 -86.2(4) . . . . ?
O2W Rh1 O4 C13 -176.4(4) . . . . ?
Rh2 Rh1 O4 C13 -0.1(4) . . . . ?
O8 S2 O5 Rh2 -166.7(3) . . . . ?
O7 S2 O5 Rh2 -36.5(4) . . . . ?
O9 S2 O5 Rh2 75.6(3) . . . . ?
O1 Rh2 O5 S2 -159.2(3) . . . . ?
O3 Rh2 O5 S2 113.2(3) . . . . ?
N7 Rh2 O5 S2 -70.5(3) . . . . ?
O1W Rh2 O5 S2 25.8(3) . . . . ?
Rh1 Rh2 O5 S2 136.3(6) . . . . ?
O8 S2 O9 C15 -58.9(5) . . . . ?
O5 S2 O9 C15 61.9(4) . . . . ?
O7 S2 O9 C15 -178.6(4) . . . . ?
O12 S1 O10 C16 173.5(5) . . . . ?
O11 S1 O10 C16 -66.3(5) . . . . ?
O13 S1 O10 C16 53.0(5) . . . . ?
N1A' Rh1 N1A C5A -0.2(4) . . . . ?
O4 Rh1 N1A C5A -32(2) . . . . ?
O2 Rh1 N1A C5A -176.7(4) . . . . ?
O2W Rh1 N1A C5A -86.4(4) . . . . ?
Rh2 Rh1 N1A C5A 96.6(4) . . . . ?
N1A' Rh1 N1A C1A 177.9(5) . . . . ?
O4 Rh1 N1A C1A 145.6(19) . . . . ?
O2 Rh1 N1A C1A 1.4(5) . . . . ?
O2W Rh1 N1A C1A 91.7(5) . . . . ?
Rh2 Rh1 N1A C1A -85.3(4) . . . . ?
N1A Rh1 N1A' C5A' -1.1(4) . . . . ?
O4 Rh1 N1A' C5A' 176.2(4) . . . . ?
O2 Rh1 N1A' C5A' 58(3) . . . . ?
O2W Rh1 N1A' C5A' 93.1(4) . . . . ?
Rh2 Rh1 N1A' C5A' -96.5(4) . . . . ?
N1A Rh1 N1A' C1A' -177.1(5) . . . . ?
O4 Rh1 N1A' C1A' 0.2(5) . . . . ?
O2 Rh1 N1A' C1A' -118(3) . . . . ?
O2W Rh1 N1A' C1A' -82.9(5) . . . . ?
Rh2 Rh1 N1A' C1A' 87.6(4) . . . . ?
O1 Rh2 N7 C8 15.9(4) . . . . ?
O3 Rh2 N7 C8 -39.0(19) . . . . ?
O1W Rh2 N7 C8 -161.7(4) . . . . ?
O5 Rh2 N7 C8 -74.7(4) . . . . ?
Rh1 Rh2 N7 C8 102.2(4) . . . . ?
O1 Rh2 N7 C5 -172.9(5) . . . . ?
O3 Rh2 N7 C5 132.2(16) . . . . ?
O1W Rh2 N7 C5 9.5(5) . . . . ?
O5 Rh2 N7 C5 96.6(5) . . . . ?
Rh1 Rh2 N7 C5 -86.6(5) . . . . ?
C5A N1A C1A C2A -2.0(8) . . . . ?
Rh1 N1A C1A C2A -180.0(4) . . . . ?
C5A' N1A' C1A' C2A' -1.1(8) . . . . ?
Rh1 N1A' C1A' C2A' 174.7(4) . . . . ?
C4 N3 C2 N2 -178.0(5) . . . . ?
C4 N3 C2 N1 0.4(8) . . . . ?
C6 N1 C2 N3 -1.9(9) . . . . ?
C6 N1 C2 N2 176.5(5) . . . . ?
N1A C1A C2A C3A 1.0(9) . . . . ?
N1A' C1A' C2A' C3A' 1.4(9) . . . . ?
C1A C2A C3A C4A 0.0(9) . . . . ?
C1A' C2A' C3A' C4A' -0.6(9) . . . . ?
C2 N3 C4 N9 179.9(5) . . . . ?
C2 N3 C4 C5 2.1(8) . . . . ?
C8 N9 C4 N3 -179.0(5) . . . . ?
C9 N9 C4 N3 4.5(9) . . . . ?
C8 N9 C4 C5 -0.7(6) . . . . ?
C9 N9 C4 C5 -177.3(5) . . . . ?
C2A C3A C4A C5A -0.1(8) . . . . ?
C2A' C3A' C4A' C5A' -0.4(8) . . . . ?
N3 C4 C5 N7 178.2(5) . . . . ?
N9 C4 C5 N7 0.1(6) . . . . ?
N3 C4 C5 C6 -2.9(9) . . . . ?
N9 C4 C5 C6 178.9(5) . . . . ?
C8 N7 C5 C4 0.6(6) . . . . ?
Rh2 N7 C5 C4 -171.7(4) . . . . ?
C8 N7 C5 C6 -178.0(6) . . . . ?
Rh2 N7 C5 C6 9.7(9) . . . . ?
C1A N1A C5A C4A 1.8(8) . . . . ?
Rh1 N1A C5A C4A -180.0(4) . . . . ?
C1A N1A C5A C5A' -176.9(5) . . . . ?
Rh1 N1A C5A C5A' 1.3(6) . . . . ?
C3A C4A C5A N1A -0.8(8) . . . . ?
C3A C4A C5A C5A' 177.8(5) . . . . ?
C1A' N1A' C5A' C4A' 0.0(8) . . . . ?
Rh1 N1A' C5A' C4A' -176.2(4) . . . . ?
C1A' N1A' C5A' C5A 178.3(5) . . . . ?
Rh1 N1A' C5A' C5A 2.1(6) . . . . ?
C3A' C4A' C5A' N1A' 0.7(8) . . . . ?
C3A' C4A' C5A' C5A -177.4(5) . . . . ?
N1A C5A C5A' N1A' -2.2(7) . . . . ?
C4A C5A C5A' N1A' 179.1(5) . . . . ?
N1A C5A C5A' C4A' 176.1(5) . . . . ?
C4A C5A C5A' C4A' -2.7(9) . . . . ?
C2 N1 C6 O6 -179.2(5) . . . . ?
C2 N1 C6 C5 1.0(8) . . . . ?
C4 C5 C6 O6 -178.6(5) . . . . ?
N7 C5 C6 O6 -0.2(10) . . . . ?
C4 C5 C6 N1 1.1(7) . . . . ?
N7 C5 C6 N1 179.6(5) . . . . ?
C5 N7 C8 N9 -1.1(6) . . . . ?
Rh2 N7 C8 N9 172.5(4) . . . . ?
C4 N9 C8 N7 1.2(6) . . . . ?
C9 N9 C8 N7 177.8(5) . . . . ?
C8 N9 C9 C10 -98.1(6) . . . . ?
C4 N9 C9 C10 77.8(7) . . . . ?
Rh1 O2 C11 O1 8.3(7) . . . . ?
Rh1 O2 C11 C12 -172.3(4) . . . . ?
Rh2 O1 C11 O2 -8.4(7) . . . . ?
Rh2 O1 C11 C12 172.1(4) . . . . ?
Rh2 O3 C13 O4 2.5(8) . . . . ?
Rh2 O3 C13 C14 -177.6(4) . . . . ?
Rh1 O4 C13 O3 -1.4(8) . . . . ?
Rh1 O4 C13 C14 178.7(4) . . . . ?
